data_2312102
loop_
_publ_author_name
'N&#xe4;ther, Christian'
'Jess, Inke'

_publ_section_title
;
 Syntheses, crystal structures and thermal properties of
 <i>catena</i>-poly[cadmium(II)-di-&#x3bc;-bromido-&#x3bc;-pyridazine-&#x3ba;<sup>2</sup>
 <i>N</i> <sup>1</sup>:<i>N</i> <sup>2</sup>] and
 <i>catena</i>-poly[cadmium(II)-di-&#x3bc;-iodido-&#x3bc;-pyridazine-&#x3ba;<sup>2</sup>
 <i>N</i> <sup>1</sup>:<i>N</i> <sup>2</sup>].
;
_journal_issue 'Pt 4'
_journal_name_full 'Acta crystallographica. Section E, Crystallographic communications'
_journal_page_first 302
_journal_page_last 307
_journal_paper_doi 10.1107/S2056989023002001
_journal_volume 79
_journal_year 2023
_chemical_formula_iupac '[Cd I2 (C4 H4 N2)]'
_chemical_formula_moiety 'C4 H4 Cd I2 N2'
_chemical_formula_sum 'C4 H4 Cd I2 N2'
_chemical_formula_weight 446.29
_chemical_name_systematic <i>catena</i>-Poly[cadmium(II)-di-\m-iodido-\m-pyridazine-\k^2^<i>N</i>^1^:<i>N</i>^2^]
_space_group_crystal_system orthorhombic
_space_group_IT_number 74
_space_group_name_Hall '-I 2b 2'
_space_group_name_H-M_alt 'I m m a'
_atom_sites_solution_hydrogens geom
_atom_sites_solution_primary dual
_audit_creation_method
;
Olex2 1.3-ac4
(compiled 2020.11.27 svn.r5f609507 for Rigaku Oxford Diffraction, GUI svn.r6214)
;
_cell_angle_alpha 90
_cell_angle_beta 90
_cell_angle_gamma 90
_cell_formula_units_Z 4
_cell_length_a 7.5740(2)
_cell_length_b 8.2979(2)
_cell_length_c 13.5363(4)
_cell_measurement_reflns_used 6483
_cell_measurement_temperature 293(2)
_cell_measurement_theta_max 33.4030
_cell_measurement_theta_min 2.8630
_cell_volume 850.73(4)
_computing_cell_refinement
;
CrysAlisPro 1.171.42.67a (Rigaku OD, 2022)
;
_computing_data_collection
;
CrysAlisPro 1.171.42.67a (Rigaku OD, 2022)
;
_computing_data_reduction
;
CrysAlisPro 1.171.42.67a (Rigaku OD, 2022)
;
_computing_molecular_graphics
;
DIAMOND (Brandenburg, 1999)
;
_computing_publication_material
;
Publcif (Westrip, 2010)
;
_computing_structure_refinement
;
<i>SHELXL2016/6</i> (Sheldrick, 2015b)
;
_computing_structure_solution
;
<i>SHELXT2014/4</i> (Sheldrick, 2015a)
;
_diffrn_ambient_temperature 293(2)
_diffrn_detector 'Hybrid Pixel Array Detector'
_diffrn_detector_area_resol_mean 10.0000
_diffrn_measured_fraction_theta_full 1.000
_diffrn_measured_fraction_theta_max 0.948
_diffrn_measurement_device 'four-circle diffractometer'
_diffrn_measurement_device_type 'XtaLAB Synergy, Dualflex, HyPix'
_diffrn_measurement_method '\w scans'
_diffrn_radiation_monochromator mirror
_diffrn_radiation_probe x-ray
_diffrn_radiation_type 'Mo K\a'
_diffrn_radiation_wavelength 0.71073
_diffrn_reflns_av_R_equivalents 0.0366
_diffrn_reflns_av_unetI/netI 0.0142
_diffrn_reflns_limit_h_max 11
_diffrn_reflns_limit_h_min -11
_diffrn_reflns_limit_k_max 12
_diffrn_reflns_limit_k_min -12
_diffrn_reflns_limit_l_max 19
_diffrn_reflns_limit_l_min -20
_diffrn_reflns_number 7478
_diffrn_reflns_theta_full 25.242
_diffrn_reflns_theta_max 33.375
_diffrn_reflns_theta_min 2.879
_diffrn_source 'micro-focus sealed X-ray tube'
_exptl_absorpt_coefficient_mu 9.746
_exptl_absorpt_correction_T_max 1.00000
_exptl_absorpt_correction_T_min 0.38174
_exptl_absorpt_correction_type multi-scan
_exptl_absorpt_process_details
;
(CrysalisPro; Rigaku OD, 2022)
;
_exptl_crystal_colour colourless
_exptl_crystal_density_diffrn 3.484
_exptl_crystal_description needle
_exptl_crystal_F_000 784
_exptl_crystal_size_max 0.12
_exptl_crystal_size_mid 0.03
_exptl_crystal_size_min 0.02
_refine_diff_density_max 0.778
_refine_diff_density_min -0.558
_refine_ls_extinction_coef 0.00206(14)
_refine_ls_extinction_expression Fc^*^=kFc[1+0.001xFc^2^\l^3^/sin(2\q)]^-1/4^
_refine_ls_extinction_method
;
<i>SHELXL2016/6</i> (Sheldrick, 2015b)
;
_refine_ls_goodness_of_fit_ref 1.176
_refine_ls_hydrogen_treatment constr
_refine_ls_matrix_type full
_refine_ls_number_parameters 30
_refine_ls_number_reflns 889
_refine_ls_number_restraints 0
_refine_ls_restrained_S_all 1.176
_refine_ls_R_factor_all 0.0169
_refine_ls_R_factor_gt 0.0164
_refine_ls_shift/su_max 0.001
_refine_ls_shift/su_mean 0.000
_refine_ls_structure_factor_coef Fsqd
_refine_ls_weighting_details 'w=1/[\s^2^(Fo^2^)+(0.0233P)^2^+0.8677P] where P=(Fo^2^+2Fc^2^)/3'
_refine_ls_weighting_scheme calc
_refine_ls_wR_factor_gt 0.0454
_refine_ls_wR_factor_ref 0.0458
_reflns_number_gt 857
_reflns_number_total 889
_reflns_threshold_expression 'I > 2\s(I)'
_cod_data_source_file hb8056sup1.cif
_cod_data_source_block 2
_cod_database_code 2312102
_shelx_space_group_comment
;
The symmetry employed for this shelxl refinement is uniquely defined
by the following loop, which should always be used as a source of
symmetry information in preference to the above space-group names.
They are only intended as comments.
;

loop_
_space_group_symop_operation_xyz
'x, y, z'
'-x, -y+1/2, z'
'-x, y+1/2, -z'
'x, -y, -z'
'x+1/2, y+1/2, z+1/2'
'-x+1/2, -y+1, z+1/2'
'-x+1/2, y+1, -z+1/2'
'x+1/2, -y+1/2, -z+1/2'
'-x, -y, -z'
'x, y-1/2, -z'
'x, -y-1/2, z'
'-x, y, z'
'-x+1/2, -y+1/2, -z+1/2'
'x+1/2, y, -z+1/2'
'x+1/2, -y, z+1/2'
'-x+1/2, y+1/2, z+1/2'

loop_
_atom_site_type_symbol
_atom_site_label
_atom_site_fract_x
_atom_site_fract_y
_atom_site_fract_z
_atom_site_U_iso_or_equiv
_atom_site_adp_type
_atom_site_calc_flag
_atom_site_occupancy
_atom_site_disorder_assembly
_atom_site_disorder_group
Cd Cd1 0.250000 0.250000 0.250000 0.02666(8) Uani d 1 . .
I I1 0.500000 0.49464(2) 0.17507(2) 0.02931(8) Uani d 1 . .
N N1 0.4115(3) 0.250000 0.40441(14) 0.0272(4) Uani d 1 . .
C C1 0.3246(4) 0.250000 0.48983(19) 0.0354(6) Uani d 1 . .
H H1 0.201820 0.250000 0.488661 0.042 Uiso calc 1 . .
C C2 0.4099(4) 0.250000 0.5807(2) 0.0377(6) Uani d 1 . .
H H2 0.346328 0.250000 0.639534 0.045 Uiso calc 1 . .

loop_
_atom_site_aniso_label
_atom_site_aniso_U_11
_atom_site_aniso_U_22
_atom_site_aniso_U_33
_atom_site_aniso_U_12
_atom_site_aniso_U_13
_atom_site_aniso_U_23
Cd1 0.01738(12) 0.03918(15) 0.02342(12) 0.000 -0.00147(7) 0.000
I1 0.02338(10) 0.02851(11) 0.03603(12) 0.000 0.000 0.00422(5)
N1 0.0194(9) 0.0420(11) 0.0203(8) 0.000 -0.0006(7) 0.000
C1 0.0224(11) 0.0607(19) 0.0230(10) 0.000 0.0017(9) 0.000
C2 0.0303(13) 0.0615(18) 0.0212(10) 0.000 0.0031(10) 0.000

loop_
_atom_type_symbol
_atom_type_description
_atom_type_scat_dispersion_real
_atom_type_scat_dispersion_imag
_atom_type_scat_source
C C 0.0033 0.0016 'International Tables Vol C Tables 4.2.6.8 and 6.1.1.4'
H H 0.0000 0.0000 'International Tables Vol C Tables 4.2.6.8 and 6.1.1.4'
Cd Cd -0.8075 1.2024 'International Tables Vol C Tables 4.2.6.8 and 6.1.1.4'
I I -0.4742 1.8119 'International Tables Vol C Tables 4.2.6.8 and 6.1.1.4'
N N 0.0061 0.0033 'International Tables Vol C Tables 4.2.6.8 and 6.1.1.4'

loop_
_geom_angle_atom_site_label_1
_geom_angle_atom_site_label_2
_geom_angle_atom_site_label_3
_geom_angle_site_symmetry_1
_geom_angle_site_symmetry_3
_geom_angle
_geom_angle_publ_flag
I1 Cd1 I1 13 . 180.0 n
I1 Cd1 I1 13 2_655 93.237(5) y
I1 Cd1 I1 13 14_455 86.763(5) y
I1 Cd1 I1 14_455 2_655 180.0 ?
I1 Cd1 I1 2_655 . 86.763(5) ?
I1 Cd1 I1 14_455 . 93.237(5) ?
N1 Cd1 I1 13 2_655 91.56(4) y
N1 Cd1 I1 . 13 91.56(4) ?
N1 Cd1 I1 . 14_455 91.56(4) ?
N1 Cd1 I1 13 14_455 88.44(4) ?
N1 Cd1 I1 . . 88.44(4) y
N1 Cd1 I1 . 2_655 88.44(4) ?
N1 Cd1 I1 13 13 88.44(4) ?
N1 Cd1 I1 13 . 91.56(4) ?
N1 Cd1 N1 . 13 180.0 ?
Cd1 I1 Cd1 . 2_655 79.683(4) ?
N1 N1 Cd1 2_655 . 120.33(5) ?
C1 N1 Cd1 . . 120.03(18) ?
C1 N1 N1 . 2_655 119.64(16) ?
N1 C1 H1 . . 118.7 ?
N1 C1 C2 . . 122.7(3) ?
C2 C1 H1 . . 118.7 ?
C1 C2 H2 . . 121.2 ?
C2 C2 C1 2_655 . 117.69(17) ?
C2 C2 H2 2_655 . 121.2 ?

loop_
_geom_bond_atom_site_label_1
_geom_bond_atom_site_label_2
_geom_bond_site_symmetry_2
_geom_bond_distance
_geom_bond_publ_flag
Cd1 I1 . 2.95552(13) y
Cd1 I1 14_455 2.95550(12) ?
Cd1 I1 2_655 2.95550(12) ?
Cd1 I1 13 2.95550(12) ?
Cd1 N1 . 2.4216(19) y
Cd1 N1 13 2.4216(19) ?
N1 N1 2_655 1.341(4) ?
N1 C1 . 1.330(3) ?
C1 H1 . 0.9300 ?
C1 C2 . 1.390(4) ?
C2 C2 2_655 1.366(6) ?
C2 H2 . 0.9300 ?

_cod_database_fobs_code 2312102
